data_4063596
loop_
_publ_author_name
'Michel, Reent'
'Herbst-Irmer, Regine'
'Stalke, Dietmar'

_publ_section_title
;
 Revealing Coordination Patterns in C5-Cyclic Lithium Organics
;
_journal_issue 16
_journal_name_full Organometallics
_journal_page_first 4379
_journal_paper_doi 10.1021/om200471e
_journal_volume 30
_journal_year 2011
_chemical_formula_sum 'C21 H35 Li O6'
_chemical_formula_weight 390.43
_chemical_name_systematic
; 
 ? 
;
_space_group_IT_number 15
_symmetry_cell_setting monoclinic
_symmetry_space_group_name_Hall '-C 2yc'
_symmetry_space_group_name_H-M 'C 1 2/c 1'
_atom_sites_solution_hydrogens geom
_atom_sites_solution_primary direct
_atom_sites_solution_secondary difmap
_audit_creation_method SHELXL-97
_cell_angle_alpha 90.00
_cell_angle_beta 107.67(2)
_cell_angle_gamma 90.00
_cell_formula_units_Z 8
_cell_length_a 36.584(4)
_cell_length_b 7.991(2)
_cell_length_c 15.871(2)
_cell_measurement_reflns_used 9759
_cell_measurement_temperature 100(2)
_cell_measurement_theta_max 27.865
_cell_measurement_theta_min 2.591
_cell_volume 4420.9(14)
_computing_cell_refinement 'SAINT V7.68A'
_computing_data_collection 'APEX2 v2011.2'
_computing_data_reduction 'SAINT V7.68A'
_computing_molecular_graphics 'XSHELL in SHELXTL-97'
_computing_publication_material 'XSHELL in SHELXTL-97'
_computing_structure_refinement 'SHELXL in SHELXTL Version 2008/3'
_computing_structure_solution 'SHELXS in SHELXTL Version 2008/3'
_diffrn_ambient_temperature 100(2)
_diffrn_measured_fraction_theta_full 0.999
_diffrn_measured_fraction_theta_max 0.999
_diffrn_radiation_monochromator mirrors
_diffrn_radiation_source 'rotating anode'
_diffrn_radiation_type MoK\a
_diffrn_radiation_wavelength 0.71073
_diffrn_reflns_av_R_equivalents 0.0154
_diffrn_reflns_av_sigmaI/netI 0.0073
_diffrn_reflns_limit_h_max 47
_diffrn_reflns_limit_h_min -47
_diffrn_reflns_limit_k_max 10
_diffrn_reflns_limit_k_min -10
_diffrn_reflns_limit_l_max 20
_diffrn_reflns_limit_l_min -20
_diffrn_reflns_number 42651
_diffrn_reflns_theta_full 27.48
_diffrn_reflns_theta_max 27.48
_diffrn_reflns_theta_min 2.34
_exptl_absorpt_coefficient_mu 0.083
_exptl_absorpt_correction_T_max 1.0000
_exptl_absorpt_correction_T_min 0.9498
_exptl_absorpt_correction_type multi-scan
_exptl_absorpt_process_details SADABS-2008/1
_exptl_crystal_colour yellow
_exptl_crystal_density_diffrn 1.173
_exptl_crystal_density_method 'not measured'
_exptl_crystal_description block
_exptl_crystal_F_000 1696
_exptl_crystal_size_max 0.4
_exptl_crystal_size_mid 0.2
_exptl_crystal_size_min 0.2
_refine_diff_density_max 0.180
_refine_diff_density_min -0.229
_refine_diff_density_rms 0.036
_refine_ls_extinction_coef 0.00197(13)
_refine_ls_extinction_expression Fc^*^=kFc[1+0.001xFc^2^\l^3^/sin(2\q)]^-1/4^
_refine_ls_extinction_method SHELXL
_refine_ls_goodness_of_fit_ref 1.223
_refine_ls_hydrogen_treatment constr
_refine_ls_matrix_type full
_refine_ls_number_parameters 339
_refine_ls_number_reflns 5083
_refine_ls_number_restraints 229
_refine_ls_restrained_S_all 1.199
_refine_ls_R_factor_all 0.0492
_refine_ls_R_factor_gt 0.0483
_refine_ls_shift/su_max 0.002
_refine_ls_shift/su_mean 0.000
_refine_ls_structure_factor_coef Fsqd
_refine_ls_weighting_details 'calc w=1/[\s^2^(Fo^2^)+(0.0115P)^2^+5.2042P] where P=(Fo^2^+2Fc^2^)/3'
_refine_ls_weighting_scheme calc
_refine_ls_wR_factor_gt 0.0976
_refine_ls_wR_factor_ref 0.0979
_reflns_number_gt 4939
_reflns_number_total 5083
_reflns_threshold_expression >2sigma(I)
_cod_data_source_file om200471e_si_007.cif
_cod_data_source_block 7
_cod_original_cell_volume 4420.9(13)
_cod_original_sg_symbol_H-M C2/c
_cod_database_code 4063596

loop_
_symmetry_equiv_pos_as_xyz
'x, y, z'
'-x, y, -z+1/2'
'x+1/2, y+1/2, z'
'-x+1/2, y+1/2, -z+1/2'
'-x, -y, -z'
'x, -y, z-1/2'
'-x+1/2, -y+1/2, -z'
'x+1/2, -y+1/2, z-1/2'

loop_
_atom_site_label
_atom_site_type_symbol
_atom_site_fract_x
_atom_site_fract_y
_atom_site_fract_z
_atom_site_U_iso_or_equiv
_atom_site_adp_type
_atom_site_occupancy
_atom_site_symmetry_multiplicity
_atom_site_calc_flag
_atom_site_refinement_flags
_atom_site_disorder_assembly
_atom_site_disorder_group
O1 O 0.06710(3) 0.52614(12) 0.21640(6) 0.0275(2) Uani 1 1 d . . .
O2 O 0.07927(3) 0.30385(12) 0.10805(6) 0.0283(2) Uani 1 1 d . . .
O4 O 0.14454(3) 0.64379(14) 0.20880(7) 0.0321(2) Uani 1 1 d . . .
O5 O 0.15703(3) 0.43041(14) 0.33953(6) 0.0318(2) Uani 1 1 d . . .
O3 O 0.15326(3) 0.27481(14) 0.15487(7) 0.0338(2) Uani 1 1 d . . .
O6 O 0.10860(3) 0.18366(14) 0.30001(7) 0.0369(3) Uani 1 1 d . . .
C1 C 0.06062(4) 0.5845(2) 0.29498(10) 0.0358(3) Uani 1 1 d . . .
H1A H 0.0393 0.6646 0.2799 0.054 Uiso 1 1 calc R . .
H1B H 0.0838 0.6397 0.3322 0.054 Uiso 1 1 calc R . .
H1C H 0.0542 0.4898 0.3271 0.054 Uiso 1 1 calc R . .
C4 C 0.09468(5) 0.2576(2) 0.03966(9) 0.0342(3) Uani 1 1 d . . .
H4A H 0.0991 0.3578 0.0074 0.041 Uiso 1 1 calc R . .
H4B H 0.0769 0.1816 -0.0029 0.041 Uiso 1 1 calc R . .
C2 C 0.03416(4) 0.4435(2) 0.15948(10) 0.0337(3) Uani 1 1 d . . .
H2A H 0.0118 0.5200 0.1438 0.040 Uiso 1 1 calc R . .
H2B H 0.0277 0.3440 0.1894 0.040 Uiso 1 1 calc R . .
C3 C 0.04378(4) 0.39208(18) 0.07821(10) 0.0322(3) Uani 1 1 d . . .
H3A H 0.0234 0.3190 0.0407 0.039 Uiso 1 1 calc R . .
H3B H 0.0464 0.4916 0.0433 0.039 Uiso 1 1 calc R . .
C10 C 0.15069(4) 0.3439(2) 0.41210(9) 0.0391(4) Uani 1 1 d . . .
H10A H 0.1302 0.3993 0.4307 0.047 Uiso 1 1 calc R . .
H10B H 0.1744 0.3422 0.4630 0.047 Uiso 1 1 calc R . .
C7 C 0.14894(5) 0.6786(2) 0.12470(11) 0.0415(4) Uani 1 1 d . . .
H7A H 0.1605 0.7895 0.1257 0.062 Uiso 1 1 calc R . .
H7B H 0.1238 0.6762 0.0796 0.062 Uiso 1 1 calc R . .
H7C H 0.1656 0.5939 0.1108 0.062 Uiso 1 1 calc R . .
C8 C 0.17973(4) 0.6567(2) 0.27821(11) 0.0395(4) Uani 1 1 d . . .
H8A H 0.1884 0.7747 0.2860 0.047 Uiso 1 1 calc R . .
H8B H 0.1998 0.5889 0.2644 0.047 Uiso 1 1 calc R . .
C9 C 0.17262(4) 0.5937(2) 0.36017(10) 0.0397(4) Uani 1 1 d . . .
H9A H 0.1969 0.5894 0.4096 0.048 Uiso 1 1 calc R . .
H9B H 0.1543 0.6673 0.3773 0.048 Uiso 1 1 calc R . .
C6 C 0.18952(5) 0.2055(3) 0.20222(12) 0.0533(5) Uani 1 1 d . . .
H6A H 0.1859 0.0922 0.2219 0.080 Uiso 1 1 calc R . .
H6B H 0.2017 0.2756 0.2538 0.080 Uiso 1 1 calc R . .
H6C H 0.2059 0.2009 0.1636 0.080 Uiso 1 1 calc R . .
C5 C 0.13182(5) 0.1706(2) 0.08407(10) 0.0392(4) Uani 1 1 d . . .
H5A H 0.1269 0.0606 0.1072 0.047 Uiso 1 1 calc R . .
H5B H 0.1463 0.1522 0.0414 0.047 Uiso 1 1 calc R . .
C11 C 0.13909(5) 0.1710(2) 0.38100(10) 0.0431(4) Uani 1 1 d . . .
H11A H 0.1610 0.1100 0.3714 0.052 Uiso 1 1 calc R . .
H11B H 0.1304 0.1095 0.4256 0.052 Uiso 1 1 calc R . .
C12 C 0.09495(8) 0.0241(2) 0.26532(14) 0.0708(7) Uani 1 1 d . . .
H12A H 0.1161 -0.0409 0.2561 0.106 Uiso 1 1 calc R . .
H12B H 0.0748 0.0379 0.2088 0.106 Uiso 1 1 calc R . .
H12C H 0.0845 -0.0349 0.3071 0.106 Uiso 1 1 calc R . .
Li1 Li 0.11730(7) 0.3911(3) 0.22099(15) 0.0284(5) Uani 1 1 d . . .
C13 C 0.0106(6) 0.045(3) 0.5508(8) 0.0259(17) Uani 0.50 1 d PDU A -1
C14 C 0.0420(5) 0.145(3) 0.5370(7) 0.029(2) Uani 0.50 1 d PDU A -1
H14 H 0.0596 0.2100 0.5810 0.034 Uiso 0.50 1 calc PR A -1
C15 C 0.0421(2) 0.1291(10) 0.4501(4) 0.0319(13) Uani 0.50 1 d PDU A -1
H15 H 0.0597 0.1822 0.4253 0.038 Uiso 0.50 1 calc PR A -1
C16 C 0.01239(12) 0.0229(6) 0.4049(3) 0.0301(8) Uani 0.50 1 d PDU A -1
H16 H 0.0066 -0.0092 0.3447 0.036 Uiso 0.50 1 calc PR A -1
C17 C -0.0087(6) -0.031(3) 0.4661(8) 0.0232(16) Uani 0.50 1 d PDU A -1
C18 C -0.0391(5) -0.136(3) 0.4569(7) 0.028(2) Uani 0.50 1 d PDU A -1
H18 H -0.0522 -0.1850 0.4015 0.034 Uiso 0.50 1 calc PR A -1
C19 C -0.0501(2) -0.1669(10) 0.5315(5) 0.0297(12) Uani 0.50 1 d PDU A -1
H19 H -0.0709 -0.2409 0.5270 0.036 Uiso 0.50 1 calc PR A -1
C20 C -0.03146(9) -0.0928(4) 0.6140(2) 0.0297(6) Uani 0.50 1 d PDU A -1
H20 H -0.0401 -0.1159 0.6635 0.036 Uiso 0.50 1 calc PR A -1
C21 C -0.00083(12) 0.0129(5) 0.6229(3) 0.0270(8) Uani 0.50 1 d PDU A -1
H21 H 0.0120 0.0625 0.6784 0.032 Uiso 0.50 1 calc PR A -1
C22 C 0.2522(5) 0.7457(18) -0.0383(9) 0.0289(18) Uani 0.50 1 d PDU B -1
C23 C 0.24457(18) 0.9192(9) -0.0701(4) 0.0421(13) Uani 0.50 1 d PDU B -1
H23 H 0.2481 0.9618 -0.1230 0.051 Uiso 0.50 1 calc PR B -1
C24 C 0.23148(17) 1.0107(7) -0.0108(4) 0.0438(13) Uani 0.50 1 d PDU B -1
H24 H 0.2236 1.1245 -0.0180 0.053 Uiso 0.50 1 calc PR B -1
C25 C 0.2317(6) 0.9102(13) 0.0606(10) 0.039(2) Uani 0.50 1 d PDU B -1
H25 H 0.2255 0.9460 0.1117 0.047 Uiso 0.50 1 calc PR B -1
C26 C 0.2430(5) 0.7398(17) 0.0447(9) 0.029(2) Uani 0.50 1 d PDU B -1
C27 C 0.24750(17) 0.5943(9) 0.0911(4) 0.0292(10) Uani 0.50 1 d PDU B -1
H27 H 0.2418 0.5890 0.1455 0.035 Uiso 0.50 1 calc PR B -1
C28 C 0.26045(9) 0.4547(5) 0.0582(2) 0.0315(6) Uani 0.50 1 d PDU B -1
H28 H 0.2631 0.3518 0.0893 0.038 Uiso 0.50 1 calc PR B -1
C29 C 0.26988(17) 0.4634(8) -0.0216(3) 0.0352(11) Uani 0.50 1 d PDU B -1
H29 H 0.2786 0.3655 -0.0435 0.042 Uiso 0.50 1 calc PR B -1
C30 C 0.2666(6) 0.6114(14) -0.0686(9) 0.037(2) Uani 0.50 1 d PDU B -1
H30 H 0.2743 0.6181 -0.1206 0.044 Uiso 0.50 1 calc PR B -1

loop_
_atom_site_aniso_label
_atom_site_aniso_U_11
_atom_site_aniso_U_22
_atom_site_aniso_U_33
_atom_site_aniso_U_23
_atom_site_aniso_U_13
_atom_site_aniso_U_12
O1 0.0205(4) 0.0283(5) 0.0326(5) -0.0013(4) 0.0065(4) -0.0010(4)
O2 0.0297(5) 0.0272(5) 0.0242(5) 0.0010(4) 0.0028(4) 0.0020(4)
O4 0.0235(5) 0.0387(6) 0.0330(5) -0.0015(4) 0.0071(4) -0.0012(4)
O5 0.0287(5) 0.0426(6) 0.0213(4) -0.0022(4) 0.0034(4) 0.0013(4)
O3 0.0320(5) 0.0373(6) 0.0300(5) -0.0088(4) 0.0060(4) 0.0063(4)
O6 0.0463(6) 0.0296(5) 0.0323(5) 0.0079(4) 0.0084(5) 0.0028(5)
C1 0.0311(7) 0.0380(8) 0.0409(8) -0.0025(7) 0.0150(6) 0.0044(6)
C4 0.0432(8) 0.0335(8) 0.0230(6) -0.0058(6) 0.0057(6) -0.0043(7)
C2 0.0211(6) 0.0305(7) 0.0458(8) -0.0004(6) 0.0046(6) -0.0036(6)
C3 0.0263(7) 0.0261(7) 0.0356(7) 0.0018(6) -0.0036(6) -0.0017(6)
C10 0.0326(8) 0.0632(11) 0.0195(6) 0.0067(7) 0.0047(6) 0.0143(7)
C7 0.0441(9) 0.0395(9) 0.0448(9) 0.0094(7) 0.0192(7) 0.0023(7)
C8 0.0220(7) 0.0422(9) 0.0493(9) -0.0069(7) 0.0034(6) -0.0040(6)
C9 0.0276(7) 0.0493(10) 0.0340(8) -0.0148(7) -0.0030(6) 0.0008(7)
C6 0.0389(9) 0.0635(12) 0.0516(10) -0.0196(9) 0.0048(8) 0.0211(9)
C5 0.0474(9) 0.0384(9) 0.0319(7) -0.0135(7) 0.0121(7) 0.0037(7)
C11 0.0468(9) 0.0504(10) 0.0330(8) 0.0196(7) 0.0134(7) 0.0210(8)
C12 0.123(2) 0.0297(9) 0.0552(12) 0.0058(9) 0.0208(13) -0.0119(11)
Li1 0.0265(11) 0.0327(13) 0.0238(11) -0.0007(9) 0.0043(9) 0.0029(10)
C13 0.031(2) 0.021(3) 0.025(4) -0.003(3) 0.008(3) 0.0087(17)
C14 0.021(3) 0.016(3) 0.045(5) 0.004(4) 0.004(3) -0.002(2)
C15 0.027(3) 0.031(4) 0.039(4) 0.013(2) 0.013(3) 0.0077(19)
C16 0.034(2) 0.031(2) 0.025(2) 0.0036(16) 0.0091(17) 0.0093(17)
C17 0.034(4) 0.019(4) 0.022(4) 0.006(3) 0.016(4) 0.008(2)
C18 0.035(6) 0.027(5) 0.019(2) 0.002(2) 0.003(3) 0.005(3)
C19 0.022(3) 0.028(3) 0.036(3) 0.0037(19) 0.003(2) -0.0011(16)
C20 0.0287(14) 0.0321(15) 0.0305(16) 0.0056(13) 0.0123(13) 0.0031(12)
C21 0.027(2) 0.0265(19) 0.025(2) -0.0001(14) 0.0040(14) 0.0053(14)
C22 0.012(3) 0.034(3) 0.035(3) 0.005(2) -0.002(2) -0.009(2)
C23 0.030(3) 0.047(3) 0.039(3) 0.007(2) -0.0047(18) -0.012(2)
C24 0.030(2) 0.031(2) 0.056(4) 0.002(3) -0.009(3) -0.0038(16)
C25 0.029(4) 0.031(3) 0.053(6) -0.014(3) 0.007(4) 0.002(2)
C26 0.021(5) 0.032(3) 0.032(2) -0.007(2) 0.004(2) -0.012(3)
C27 0.019(2) 0.039(2) 0.026(2) -0.0043(17) 0.0030(13) -0.0026(15)
C28 0.0224(14) 0.0339(19) 0.0323(17) 0.0009(14) -0.0004(12) 0.0008(12)
C29 0.0230(16) 0.046(3) 0.035(3) -0.0101(19) 0.0058(19) 0.0016(16)
C30 0.030(5) 0.054(5) 0.028(2) -0.006(3) 0.010(2) -0.016(4)

loop_
_atom_type_symbol
_atom_type_description
_atom_type_scat_dispersion_real
_atom_type_scat_dispersion_imag
_atom_type_scat_source
C C 0.0033 0.0016 'International Tables Vol C Tables 4.2.6.8 and 6.1.1.4'
H H 0.0000 0.0000 'International Tables Vol C Tables 4.2.6.8 and 6.1.1.4'
Li Li -0.0003 0.0001 'International Tables Vol C Tables 4.2.6.8 and 6.1.1.4'
O O 0.0106 0.0060 'International Tables Vol C Tables 4.2.6.8 and 6.1.1.4'

loop_
_geom_angle_atom_site_label_1
_geom_angle_atom_site_label_2
_geom_angle_atom_site_label_3
_geom_angle
C1 O1 C2 111.98(11)
C1 O1 Li1 120.92(10)
C2 O1 Li1 110.06(11)
C4 O2 C3 114.13(11)
C4 O2 Li1 116.17(11)
C3 O2 Li1 115.74(11)
C7 O4 C8 112.34(12)
C7 O4 Li1 115.42(11)
C8 O4 Li1 108.31(11)
C10 O5 C9 114.34(12)
C10 O5 Li1 115.50(11)
C9 O5 Li1 118.79(11)
C6 O3 C5 112.96(12)
C6 O3 Li1 121.73(11)
C5 O3 Li1 111.63(11)
C12 O6 C11 111.88(14)
C12 O6 Li1 124.13(12)
C11 O6 Li1 111.40(11)
O1 C1 H1A 109.5
O1 C1 H1B 109.5
H1A C1 H1B 109.5
O1 C1 H1C 109.5
H1A C1 H1C 109.5
H1B C1 H1C 109.5
O2 C4 C5 106.01(11)
O2 C4 H4A 110.5
C5 C4 H4A 110.5
O2 C4 H4B 110.5
C5 C4 H4B 110.5
H4A C4 H4B 108.7
O1 C2 C3 107.37(11)
O1 C2 H2A 110.2
C3 C2 H2A 110.2
O1 C2 H2B 110.2
C3 C2 H2B 110.2
H2A C2 H2B 108.5
O2 C3 C2 106.17(11)
O2 C3 H3A 110.5
C2 C3 H3A 110.5
O2 C3 H3B 110.5
C2 C3 H3B 110.5
H3A C3 H3B 108.7
O5 C10 C11 106.47(12)
O5 C10 H10A 110.4
C11 C10 H10A 110.4
O5 C10 H10B 110.4
C11 C10 H10B 110.4
H10A C10 H10B 108.6
O4 C7 H7A 109.5
O4 C7 H7B 109.5
H7A C7 H7B 109.5
O4 C7 H7C 109.5
H7A C7 H7C 109.5
H7B C7 H7C 109.5
O4 C8 C9 107.16(12)
O4 C8 H8A 110.3
C9 C8 H8A 110.3
O4 C8 H8B 110.3
C9 C8 H8B 110.3
H8A C8 H8B 108.5
O5 C9 C8 105.87(12)
O5 C9 H9A 110.6
C8 C9 H9A 110.6
O5 C9 H9B 110.6
C8 C9 H9B 110.6
H9A C9 H9B 108.7
O3 C6 H6A 109.5
O3 C6 H6B 109.5
H6A C6 H6B 109.5
O3 C6 H6C 109.5
H6A C6 H6C 109.5
H6B C6 H6C 109.5
O3 C5 C4 107.66(12)
O3 C5 H5A 110.2
C4 C5 H5A 110.2
O3 C5 H5B 110.2
C4 C5 H5B 110.2
H5A C5 H5B 108.5
O6 C11 C10 107.42(12)
O6 C11 H11A 110.2
C10 C11 H11A 110.2
O6 C11 H11B 110.2
C10 C11 H11B 110.2
H11A C11 H11B 108.5
O6 C12 H12A 109.5
O6 C12 H12B 109.5
H12A C12 H12B 109.5
O6 C12 H12C 109.5
H12A C12 H12C 109.5
H12B C12 H12C 109.5
O5 Li1 O2 168.85(15)
O5 Li1 O1 108.93(11)
O2 Li1 O1 77.83(9)
O5 Li1 O3 98.58(10)
O2 Li1 O3 77.02(9)
O1 Li1 O3 150.09(12)
O5 Li1 O6 76.70(9)
O2 Li1 O6 93.83(11)
O1 Li1 O6 97.59(10)
O3 Li1 O6 99.98(11)
O5 Li1 O4 74.51(9)
O2 Li1 O4 115.36(11)
O1 Li1 O4 86.71(10)
O3 Li1 O4 89.62(10)
O6 Li1 O4 150.70(12)
C21 C13 C17 121.0(7)
C21 C13 C14 133.2(9)
C17 C13 C14 105.7(5)
C15 C14 C13 109.8(7)
C15 C14 H14 125.1
C13 C14 H14 125.1
C14 C15 C16 109.1(7)
C14 C15 H15 125.4
C16 C15 H15 125.4
C15 C16 C17 108.8(6)
C15 C16 H16 125.6
C17 C16 H16 125.6
C18 C17 C13 120.5(6)
C18 C17 C16 133.0(9)
C13 C17 C16 106.4(5)
C17 C18 C19 117.3(8)
C17 C18 H18 121.3
C19 C18 H18 121.3
C18 C19 C20 122.3(6)
C18 C19 H19 118.8
C20 C19 H19 118.8
C21 C20 C19 120.2(4)
C21 C20 H20 119.9
C19 C20 H20 119.9
C13 C21 C20 118.7(6)
C13 C21 H21 120.7
C20 C21 H21 120.7
C30 C22 C26 121.4(6)
C30 C22 C23 132.9(10)
C26 C22 C23 105.6(6)
C24 C23 C22 109.4(6)
C24 C23 H23 125.3
C22 C23 H23 125.3
C23 C24 C25 109.4(6)
C23 C24 H24 125.3
C25 C24 H24 125.3
C24 C25 C26 109.2(7)
C24 C25 H25 125.4
C26 C25 H25 125.4
C27 C26 C22 119.6(6)
C27 C26 C25 134.0(9)
C22 C26 C25 106.3(6)
C26 C27 C28 119.2(6)
C26 C27 H27 120.4
C28 C27 H27 120.4
C27 C28 C29 120.5(4)
C27 C28 H28 119.8
C29 C28 H28 119.8
C30 C29 C28 121.4(6)
C30 C29 H29 119.3
C28 C29 H29 119.3
C22 C30 C29 117.8(8)
C22 C30 H30 121.1
C29 C30 H30 121.1

loop_
_geom_bond_atom_site_label_1
_geom_bond_atom_site_label_2
_geom_bond_distance
O1 C1 1.4172(17)
O1 C2 1.4295(16)
O1 Li1 2.112(3)
O2 C4 1.4157(17)
O2 C3 1.4262(16)
O2 Li1 2.030(2)
O4 C7 1.4194(18)
O4 C8 1.4214(17)
O4 Li1 2.286(3)
O5 C10 1.4212(18)
O5 C9 1.422(2)
O5 Li1 2.022(2)
O3 C6 1.4235(19)
O3 C5 1.4268(18)
O3 Li1 2.129(3)
O6 C12 1.418(2)
O6 C11 1.4271(19)
O6 Li1 2.160(3)
C1 H1A 0.9800
C1 H1B 0.9800
C1 H1C 0.9800
C4 C5 1.498(2)
C4 H4A 0.9900
C4 H4B 0.9900
C2 C3 1.494(2)
C2 H2A 0.9900
C2 H2B 0.9900
C3 H3A 0.9900
C3 H3B 0.9900
C10 C11 1.486(3)
C10 H10A 0.9900
C10 H10B 0.9900
C7 H7A 0.9800
C7 H7B 0.9800
C7 H7C 0.9800
C8 C9 1.490(2)
C8 H8A 0.9900
C8 H8B 0.9900
C9 H9A 0.9900
C9 H9B 0.9900
C6 H6A 0.9800
C6 H6B 0.9800
C6 H6C 0.9800
C5 H5A 0.9900
C5 H5B 0.9900
C11 H11A 0.9900
C11 H11B 0.9900
C12 H12A 0.9800
C12 H12B 0.9800
C12 H12C 0.9800
C13 C21 1.357(12)
C13 C17 1.450(5)
C13 C14 1.468(15)
C14 C15 1.387(10)
C14 H14 0.9500
C15 C16 1.395(6)
C15 H15 0.9500
C16 C17 1.475(12)
C16 H16 0.9500
C17 C18 1.363(14)
C18 C19 1.384(10)
C18 H18 0.9500
C19 C20 1.410(6)
C19 H19 0.9500
C20 C21 1.376(5)
C20 H20 0.9500
C21 H21 0.9500
C22 C30 1.348(14)
C22 C26 1.456(5)
C22 C23 1.472(13)
C23 C24 1.387(7)
C23 H23 0.9500
C24 C25 1.388(10)
C24 H24 0.9500
C25 C26 1.467(14)
C25 H25 0.9500
C26 C27 1.360(13)
C27 C28 1.375(6)
C27 H27 0.9500
C28 C29 1.411(5)
C28 H28 0.9500
C29 C30 1.384(10)
C29 H29 0.9500
C30 H30 0.9500

loop_
_geom_torsion_atom_site_label_1
_geom_torsion_atom_site_label_2
_geom_torsion_atom_site_label_3
_geom_torsion_atom_site_label_4
_geom_torsion
C3 O2 C4 C5 178.87(12)
Li1 O2 C4 C5 40.25(16)
C1 O1 C2 C3 178.35(12)
Li1 O1 C2 C3 -44.15(15)
C4 O2 C3 C2 -174.81(12)
Li1 O2 C3 C2 -36.01(15)
O1 C2 C3 O2 51.37(15)
C9 O5 C10 C11 -173.22(12)
Li1 O5 C10 C11 43.52(16)
C7 O4 C8 C9 -171.83(13)
Li1 O4 C8 C9 -43.16(15)
C10 O5 C9 C8 175.87(12)
Li1 O5 C9 C8 -42.16(16)
O4 C8 C9 O5 54.65(16)
C6 O3 C5 C4 -179.70(14)
Li1 O3 C5 C4 38.82(16)
O2 C4 C5 O3 -50.05(16)
C12 O6 C11 C10 -179.07(16)
Li1 O6 C11 C10 37.16(16)
O5 C10 C11 O6 -51.13(16)
C10 O5 Li1 O2 -50.8(7)
C9 O5 Li1 O2 167.7(7)
C10 O5 Li1 O1 75.24(15)
C9 O5 Li1 O1 -66.30(16)
C10 O5 Li1 O3 -116.64(12)
C9 O5 Li1 O3 101.81(13)
C10 O5 Li1 O6 -18.33(13)
C9 O5 Li1 O6 -159.88(11)
C10 O5 Li1 O4 156.16(11)
C9 O5 Li1 O4 14.61(12)
C4 O2 Li1 O5 -83.5(7)
C3 O2 Li1 O5 138.6(7)
C4 O2 Li1 O1 148.04(10)
C3 O2 Li1 O1 10.09(13)
C4 O2 Li1 O3 -15.63(13)
C3 O2 Li1 O3 -153.59(10)
C4 O2 Li1 O6 -115.01(11)
C3 O2 Li1 O6 107.04(12)
C4 O2 Li1 O4 67.66(15)
C3 O2 Li1 O4 -70.29(15)
C1 O1 Li1 O5 -18.05(18)
C2 O1 Li1 O5 -151.14(12)
C1 O1 Li1 O2 152.74(11)
C2 O1 Li1 O2 19.65(12)
C1 O1 Li1 O3 -173.9(2)
C2 O1 Li1 O3 53.0(3)
C1 O1 Li1 O6 60.44(14)
C2 O1 Li1 O6 -72.66(12)
C1 O1 Li1 O4 -90.44(12)
C2 O1 Li1 O4 136.47(10)
C6 O3 Li1 O5 17.86(18)
C5 O3 Li1 O5 155.47(12)
C6 O3 Li1 O2 -151.70(14)
C5 O3 Li1 O2 -14.09(13)
C6 O3 Li1 O1 174.9(2)
C5 O3 Li1 O1 -47.5(3)
C6 O3 Li1 O6 -60.04(17)
C5 O3 Li1 O6 77.57(13)
C6 O3 Li1 O4 92.13(15)
C5 O3 Li1 O4 -130.26(11)
C12 O6 Li1 O5 -150.16(17)
C11 O6 Li1 O5 -11.65(12)
C12 O6 Li1 O2 23.9(2)
C11 O6 Li1 O2 162.38(11)
C12 O6 Li1 O1 102.09(18)
C11 O6 Li1 O1 -119.40(12)
C12 O6 Li1 O3 -53.61(19)
C11 O6 Li1 O3 84.91(13)
C12 O6 Li1 O4 -161.1(2)
C11 O6 Li1 O4 -22.5(3)
C7 O4 Li1 O5 144.03(11)
C8 O4 Li1 O5 17.13(11)
C7 O4 Li1 O2 -30.41(16)
C8 O4 Li1 O2 -157.31(12)
C7 O4 Li1 O1 -105.29(11)
C8 O4 Li1 O1 127.81(10)
C7 O4 Li1 O3 45.02(13)
C8 O4 Li1 O3 -81.89(11)
C7 O4 Li1 O6 155.0(2)
C8 O4 Li1 O6 28.1(3)
C21 C13 C14 C15 177(2)
C17 C13 C14 C15 -1(2)
C13 C14 C15 C16 0(2)
C14 C15 C16 C17 0.9(17)
C21 C13 C17 C18 0.8(13)
C14 C13 C17 C18 179(3)
C21 C13 C17 C16 -177(3)
C14 C13 C17 C16 1.1(11)
C15 C16 C17 C18 -179(3)
C15 C16 C17 C13 -1.3(8)
C13 C17 C18 C19 -1(3)
C16 C17 C18 C19 176(2)
C17 C18 C19 C20 1(3)
C18 C19 C20 C21 -1.0(17)
C17 C13 C21 C20 -0.5(15)
C14 C13 C21 C20 -178(2)
C19 C20 C21 C13 0.6(15)
C30 C22 C23 C24 -176(2)
C26 C22 C23 C24 -0.4(7)
C22 C23 C24 C25 2.8(14)
C23 C24 C25 C26 -4.1(19)
C30 C22 C26 C27 -2.8(12)
C23 C22 C26 C27 -179.4(18)
C30 C22 C26 C25 175(3)
C23 C22 C26 C25 -2.0(10)
C24 C25 C26 C27 -179.4(17)
C24 C25 C26 C22 3.8(17)
C22 C26 C27 C28 -0.4(12)
C25 C26 C27 C28 -177.0(19)
C26 C27 C28 C29 1.6(12)
C27 C28 C29 C30 0.4(13)
C26 C22 C30 C29 5(2)
C23 C22 C30 C29 -179.8(16)
C28 C29 C30 C22 -3(2)
